data_7059266
loop_
_publ_author_name
'Al-Zoubi, Raed M.'
'Al-Jammal, Walid K.'
'McDonald, Robert'

_publ_section_title
;
 Regioselective synthesis of ortho-iodobiphenylboronic acid derivatives: a
 superior catalyst for carboxylic acid activation
;
_journal_issue 9
_journal_name_full 'New Journal of Chemistry'
_journal_page_first 3612
_journal_page_last 3623
_journal_paper_doi 10.1039/C9NJ05708K
_journal_volume 44
_journal_year 2020
_chemical_formula_moiety 'C19 H16 B I O4'
_chemical_formula_sum 'C19 H16 B I O4'
_chemical_formula_weight 446.03
_chemical_name_common (21A)
_chemical_name_systematic '(2-iodo-5-methoxy-4'-phenoxybiphenyl-3-yl)boronic acid'
_space_group_crystal_system triclinic
_space_group_IT_number 2
_space_group_name_Hall '-P 1'
_space_group_name_H-M_alt 'P -1'
_atom_sites_solution_hydrogens mixed
_audit_creation_method SHELXL-2014/7
_audit_update_record
;
2018-11-28 deposited with the CCDC.	2020-01-31 downloaded from the CCDC.
;
_cell_angle_alpha 114.1398(17)
_cell_angle_beta 94.4519(16)
_cell_angle_gamma 93.3392(16)
_cell_formula_units_Z 2
_cell_length_a 5.1433(2)
_cell_length_b 13.2175(4)
_cell_length_c 14.1071(4)
_cell_measurement_reflns_used 9848
_cell_measurement_temperature 173(2)
_cell_measurement_theta_max 73.67
_cell_measurement_theta_min 3.45
_cell_volume 868.24(5)
_computing_cell_refinement 'Bruker SAINT'
_computing_data_collection 'Bruker APEX2'
_computing_data_reduction 'Bruker SAINT'
_computing_molecular_graphics 'Bruker SHELXTL'
_computing_publication_material 'Bruker SHELXTL'
_computing_structure_refinement 'SHELXL-2014/7 (Sheldrick, 2014)'
_computing_structure_solution 'SHELXT-2014 (Sheldrick, 2015)'
_diffrn_ambient_temperature 173(2)
_diffrn_measured_fraction_theta_full 0.967
_diffrn_measured_fraction_theta_max 0.959
_diffrn_measurement_device_type 'Bruker APEX-II CCD'
_diffrn_measurement_method '\f and \w scans'
_diffrn_radiation_type CuK\a
_diffrn_radiation_wavelength 1.54178
_diffrn_reflns_av_R_equivalents 0.0382
_diffrn_reflns_av_unetI/netI 0.0499
_diffrn_reflns_Laue_measured_fraction_full 0.967
_diffrn_reflns_Laue_measured_fraction_max 0.959
_diffrn_reflns_limit_h_max 6
_diffrn_reflns_limit_h_min -6
_diffrn_reflns_limit_k_max 16
_diffrn_reflns_limit_k_min -16
_diffrn_reflns_limit_l_max 17
_diffrn_reflns_limit_l_min -17
_diffrn_reflns_number 6177
_diffrn_reflns_point_group_measured_fraction_full 0.967
_diffrn_reflns_point_group_measured_fraction_max 0.959
_diffrn_reflns_theta_full 67.679
_diffrn_reflns_theta_max 73.947
_diffrn_reflns_theta_min 3.455
_exptl_absorpt_coefficient_mu 14.668
_exptl_absorpt_correction_T_max 0.8683
_exptl_absorpt_correction_T_min 0.2320
_exptl_absorpt_correction_type numerical
_exptl_absorpt_process_details 'SADABS 2014/5'
_exptl_crystal_colour colourless
_exptl_crystal_density_diffrn 1.706
_exptl_crystal_description rod
_exptl_crystal_F_000 440
_exptl_crystal_recrystallization_method 'Re-crystallisation from solvent: Hexanes'
_exptl_crystal_size_max 0.214
_exptl_crystal_size_mid 0.046
_exptl_crystal_size_min 0.021
_refine_diff_density_max 0.799
_refine_diff_density_min -0.713
_refine_diff_density_rms 0.085
_refine_ls_extinction_method none
_refine_ls_goodness_of_fit_ref 0.998
_refine_ls_hydrogen_treatment mixed
_refine_ls_matrix_type full
_refine_ls_number_parameters 235
_refine_ls_number_reflns 3396
_refine_ls_number_restraints 2
_refine_ls_restrained_S_all 0.997
_refine_ls_R_factor_all 0.0270
_refine_ls_R_factor_gt 0.0252
_refine_ls_shift/su_max 0.001
_refine_ls_shift/su_mean 0.000
_refine_ls_structure_factor_coef Fsqd
_refine_ls_weighting_details 'w=1/[\s^2^(Fo^2^)+(0.0309P)^2^] where P=(Fo^2^+2Fc^2^)/3'
_refine_ls_weighting_scheme calc
_refine_ls_wR_factor_gt 0.0605
_refine_ls_wR_factor_ref 0.0610
_reflns_Friedel_coverage 0.000
_reflns_number_gt 3147
_reflns_number_total 3396
_reflns_threshold_expression 'I > 2\s(I)'
_cod_data_source_file c9nj05708k2.cif
_cod_data_source_block jus1509
_cod_depositor_comments
;Adding full bibliography for 7059263--7059266.cif.

 Adding full bibliography for 7059263--7059266.cif.
;
_cod_database_code 7059266
_shelx_shelxl_version_number 2014/7
_shelx_space_group_comment
; 
The symmetry employed for this shelxl refinement is uniquely defined 
by the following loop, which should always be used as a source of 
symmetry information in preference to the above space-group names. 
They are only intended as comments. 
;
_shelx_estimated_absorpt_t_min 0.145
_shelx_estimated_absorpt_t_max 0.748

loop_
_space_group_symop_operation_xyz
'x, y, z'
'-x, -y, -z'

loop_
_atom_site_label
_atom_site_type_symbol
_atom_site_fract_x
_atom_site_fract_y
_atom_site_fract_z
_atom_site_U_iso_or_equiv
_atom_site_adp_type
_atom_site_occupancy
_atom_site_site_symmetry_order
_atom_site_calc_flag
_atom_site_refinement_flags_posn
_atom_site_refinement_flags_adp
I I 0.09245(3) 0.63235(2) 0.45180(2) 0.02620(7) Uani 1 1 d . .
O1 O 0.2300(4) 0.87928(15) 0.42428(18) 0.0298(4) Uani 1 1 d D .
H1O H 0.263(8) 0.9469(12) 0.464(3) 0.046(12) Uiso 1 1 d D .
O2 O 0.6861(4) 0.89361(16) 0.45499(18) 0.0314(4) Uani 1 1 d D .
H2O H 0.826(4) 0.864(3) 0.453(3) 0.039(10) Uiso 1 1 d D .
O3 O 0.7652(4) 0.55925(17) 0.08337(17) 0.0317(4) Uani 1 1 d . .
O4 O -0.0433(5) 0.11239(19) 0.28855(18) 0.0393(5) Uani 1 1 d . .
C1 C 0.3394(5) 0.5041(2) 0.2529(2) 0.0206(5) Uani 1 1 d . .
C2 C 0.3217(5) 0.6120(2) 0.32880(19) 0.0192(4) Uani 1 1 d . .
C3 C 0.4588(5) 0.7050(2) 0.3255(2) 0.0206(5) Uani 1 1 d . .
C4 C 0.6144(5) 0.6887(2) 0.2445(2) 0.0225(5) Uani 1 1 d . .
H4 H 0.7156 0.7504 0.2431 0.027 Uiso 1 1 calc R U
C5 C 0.6226(5) 0.5830(2) 0.1660(2) 0.0235(5) Uani 1 1 d . .
C6 C 0.4822(5) 0.4919(2) 0.1702(2) 0.0233(5) Uani 1 1 d . .
H6 H 0.4844 0.4201 0.1153 0.028 Uiso 1 1 calc R U
C7 C 0.2276(5) 0.4013(2) 0.2606(2) 0.0224(5) Uani 1 1 d . .
C8 C 0.0030(6) 0.3386(2) 0.1989(2) 0.0295(6) Uani 1 1 d . .
H8 H -0.0868 0.3625 0.1515 0.035 Uiso 1 1 calc R U
C9 C -0.0935(6) 0.2411(2) 0.2055(3) 0.0337(7) Uani 1 1 d . .
H9 H -0.2502 0.1999 0.1641 0.040 Uiso 1 1 calc R U
C10 C 0.0414(6) 0.2051(2) 0.2727(2) 0.0268(5) Uani 1 1 d . .
C11 C 0.2685(6) 0.2656(2) 0.3341(2) 0.0295(6) Uani 1 1 d . .
H11 H 0.3613 0.2401 0.3796 0.035 Uiso 1 1 calc R U
C12 C 0.3594(6) 0.3639(2) 0.3287(2) 0.0284(6) Uani 1 1 d . .
H12 H 0.5130 0.4063 0.3718 0.034 Uiso 1 1 calc R U
C13 C 0.9483(6) 0.6463(2) 0.0858(2) 0.0314(6) Uani 1 1 d . .
H13A H 0.8529 0.7056 0.0792 0.038 Uiso 1 1 calc R U
H13B H 1.0551 0.6163 0.0276 0.038 Uiso 1 1 calc R U
H13C H 1.0622 0.6767 0.1521 0.038 Uiso 1 1 calc R U
C14 C -0.2206(6) 0.0305(2) 0.2142(2) 0.0302(6) Uani 1 1 d . .
C15 C -0.4343(6) -0.0062(3) 0.2498(3) 0.0338(6) Uani 1 1 d . .
H15 H -0.4619 0.0283 0.3215 0.041 Uiso 1 1 calc R U
C16 C -0.6078(7) -0.0940(3) 0.1794(3) 0.0402(8) Uani 1 1 d . .
H16 H -0.7542 -0.1202 0.2030 0.048 Uiso 1 1 calc R U
C17 C -0.5682(7) -0.1433(3) 0.0750(3) 0.0426(8) Uani 1 1 d . .
H17 H -0.6887 -0.2027 0.0269 0.051 Uiso 1 1 calc R U
C18 C -0.3535(7) -0.1063(3) 0.0406(3) 0.0385(7) Uani 1 1 d . .
H18 H -0.3263 -0.1407 -0.0311 0.046 Uiso 1 1 calc R U
C19 C -0.1773(6) -0.0191(3) 0.1102(3) 0.0344(6) Uani 1 1 d . .
H19 H -0.0291 0.0062 0.0867 0.041 Uiso 1 1 calc R U
B B 0.4553(6) 0.8303(2) 0.4069(2) 0.0213(5) Uani 1 1 d . .

loop_
_atom_site_aniso_label
_atom_site_aniso_U_11
_atom_site_aniso_U_22
_atom_site_aniso_U_33
_atom_site_aniso_U_23
_atom_site_aniso_U_13
_atom_site_aniso_U_12
I 0.02873(10) 0.02727(9) 0.02379(10) 0.01104(7) 0.00630(6) 0.00406(6)
O1 0.0205(9) 0.0187(8) 0.0414(12) 0.0031(8) 0.0054(8) 0.0034(7)
O2 0.0203(9) 0.0207(8) 0.0409(12) 0.0008(8) 0.0006(8) 0.0029(7)
O3 0.0347(11) 0.0262(9) 0.0286(11) 0.0045(8) 0.0139(8) -0.0014(8)
O4 0.0560(14) 0.0312(10) 0.0311(12) 0.0174(10) -0.0051(10) -0.0152(10)
C1 0.0205(11) 0.0177(11) 0.0212(13) 0.0061(10) -0.0002(9) 0.0014(9)
C2 0.0195(11) 0.0205(11) 0.0171(12) 0.0070(9) 0.0023(8) 0.0033(9)
C3 0.0220(12) 0.0162(10) 0.0199(12) 0.0041(9) 0.0005(9) 0.0025(9)
C4 0.0205(11) 0.0192(11) 0.0277(14) 0.0099(10) 0.0023(10) 0.0012(9)
C5 0.0220(12) 0.0239(12) 0.0236(13) 0.0081(10) 0.0052(10) 0.0037(9)
C6 0.0260(13) 0.0178(10) 0.0212(13) 0.0032(10) 0.0019(9) 0.0024(9)
C7 0.0244(12) 0.0182(11) 0.0238(13) 0.0078(10) 0.0031(10) 0.0013(9)
C8 0.0271(13) 0.0258(12) 0.0363(16) 0.0155(12) -0.0047(11) -0.0005(10)
C9 0.0299(14) 0.0283(13) 0.0408(18) 0.0153(13) -0.0067(12) -0.0068(11)
C10 0.0332(14) 0.0215(11) 0.0251(14) 0.0097(11) 0.0041(11) -0.0027(10)
C11 0.0360(15) 0.0250(12) 0.0274(15) 0.0122(11) -0.0023(11) -0.0002(11)
C12 0.0307(14) 0.0243(12) 0.0284(15) 0.0111(11) -0.0033(11) -0.0035(10)
C13 0.0311(14) 0.0284(13) 0.0353(16) 0.0125(12) 0.0128(12) 0.0013(11)
C14 0.0353(15) 0.0228(12) 0.0341(16) 0.0148(12) 0.0002(12) -0.0020(11)
C15 0.0378(16) 0.0305(14) 0.0395(17) 0.0207(13) 0.0059(13) 0.0036(12)
C16 0.0316(15) 0.0409(16) 0.057(2) 0.0309(17) 0.0001(14) -0.0027(13)
C17 0.0430(18) 0.0320(15) 0.051(2) 0.0206(15) -0.0129(15) -0.0090(13)
C18 0.0454(18) 0.0308(14) 0.0348(17) 0.0107(13) -0.0043(13) 0.0025(13)
C19 0.0341(15) 0.0337(14) 0.0372(17) 0.0176(13) 0.0026(12) -0.0018(12)
B 0.0209(13) 0.0161(12) 0.0241(15) 0.0054(11) 0.0017(10) 0.0031(10)

loop_
_atom_type_symbol
_atom_type_description
_atom_type_scat_dispersion_real
_atom_type_scat_dispersion_imag
_atom_type_scat_source
C C 0.0181 0.0091 'International Tables Vol C Tables 4.2.6.8 and 6.1.1.4'
H H 0.0000 0.0000 'International Tables Vol C Tables 4.2.6.8 and 6.1.1.4'
B B 0.0090 0.0039 'International Tables Vol C Tables 4.2.6.8 and 6.1.1.4'
O O 0.0492 0.0322 'International Tables Vol C Tables 4.2.6.8 and 6.1.1.4'
I I -0.3257 6.8362 'International Tables Vol C Tables 4.2.6.8 and 6.1.1.4'

loop_
_geom_angle_atom_site_label_1
_geom_angle_atom_site_label_2
_geom_angle_atom_site_label_3
_geom_angle
C5 O3 C13 117.3(2)
C14 O4 C10 119.8(2)
C6 C1 C2 118.4(2)
C6 C1 C7 118.2(2)
C2 C1 C7 123.3(2)
C3 C2 C1 121.2(2)
C3 C2 I 119.96(19)
C1 C2 I 118.83(18)
C4 C3 C2 118.7(2)
C4 C3 B 115.7(2)
C2 C3 B 125.7(2)
C5 C4 C3 120.7(2)
O3 C5 C4 124.8(2)
O3 C5 C6 115.5(2)
C4 C5 C6 119.6(3)
C1 C6 C5 121.2(2)
C8 C7 C12 118.7(2)
C8 C7 C1 122.1(2)
C12 C7 C1 119.1(2)
C7 C8 C9 121.1(3)
C10 C9 C8 119.3(3)
C9 C10 O4 123.9(3)
C9 C10 C11 120.6(2)
O4 C10 C11 115.4(2)
C10 C11 C12 119.6(2)
C11 C12 C7 120.8(2)
O4 C14 C19 121.8(3)
O4 C14 C15 116.9(3)
C19 C14 C15 121.1(3)
C14 C15 C16 119.1(3)
C17 C16 C15 120.3(3)
C18 C17 C16 120.0(3)
C17 C18 C19 120.4(3)
C14 C19 C18 119.1(3)
O1 B O2 118.5(2)
O1 B C3 121.6(2)
O2 B C3 119.7(2)

loop_
_geom_bond_atom_site_label_1
_geom_bond_atom_site_label_2
_geom_bond_distance
I C2 2.109(3)
O1 B 1.350(4)
O2 B 1.365(3)
O3 C5 1.362(3)
O3 C13 1.432(3)
O4 C14 1.382(3)
O4 C10 1.384(3)
C1 C6 1.386(4)
C1 C2 1.404(3)
C1 C7 1.492(3)
C2 C3 1.401(3)
C3 C4 1.398(4)
C3 B 1.585(4)
C4 C5 1.388(4)
C5 C6 1.393(4)
C7 C8 1.386(3)
C7 C12 1.397(4)
C8 C9 1.395(4)
C9 C10 1.384(4)
C10 C11 1.387(4)
C11 C12 1.389(4)
C14 C19 1.383(5)
C14 C15 1.385(4)
C15 C16 1.389(4)
C16 C17 1.382(6)
C17 C18 1.382(5)
C18 C19 1.389(4)

loop_
_geom_hbond_atom_site_label_D
_geom_hbond_atom_site_label_H
_geom_hbond_atom_site_label_A
_geom_hbond_distance_DH
_geom_hbond_distance_HA
_geom_hbond_distance_DA
_geom_hbond_angle_DHA
_geom_hbond_site_symmetry_A
O1 H1O O2 0.835(10) 1.934(11) 2.766(3) 174(4) 2_676
O2 H2O O1 0.836(10) 2.16(3) 2.869(3) 143(4) 1_655

loop_
_geom_torsion_atom_site_label_1
_geom_torsion_atom_site_label_2
_geom_torsion_atom_site_label_3
_geom_torsion_atom_site_label_4
_geom_torsion
C6 C1 C2 C3 -4.3(4)
C7 C1 C2 C3 171.4(2)
C6 C1 C2 I 177.53(18)
C7 C1 C2 I -6.8(3)
C1 C2 C3 C4 0.2(4)
I C2 C3 C4 178.40(18)
C1 C2 C3 B -179.6(2)
I C2 C3 B -1.4(3)
C2 C3 C4 C5 3.2(4)
B C3 C4 C5 -176.9(2)
C13 O3 C5 C4 9.5(4)
C13 O3 C5 C6 -169.0(2)
C3 C4 C5 O3 179.1(2)
C3 C4 C5 C6 -2.5(4)
C2 C1 C6 C5 5.0(4)
C7 C1 C6 C5 -170.9(2)
O3 C5 C6 C1 176.8(2)
C4 C5 C6 C1 -1.7(4)
C6 C1 C7 C8 -78.0(4)
C2 C1 C7 C8 106.3(3)
C6 C1 C7 C12 99.2(3)
C2 C1 C7 C12 -76.5(4)
C12 C7 C8 C9 1.0(5)
C1 C7 C8 C9 178.2(3)
C7 C8 C9 C10 -1.6(5)
C8 C9 C10 O4 177.0(3)
C8 C9 C10 C11 0.8(5)
C14 O4 C10 C9 21.2(5)
C14 O4 C10 C11 -162.4(3)
C9 C10 C11 C12 0.7(5)
O4 C10 C11 C12 -175.9(3)
C10 C11 C12 C7 -1.3(5)
C8 C7 C12 C11 0.5(5)
C1 C7 C12 C11 -176.8(3)
C10 O4 C14 C19 52.8(4)
C10 O4 C14 C15 -132.1(3)
O4 C14 C15 C16 -175.3(3)
C19 C14 C15 C16 -0.2(5)
C14 C15 C16 C17 -0.5(5)
C15 C16 C17 C18 0.8(5)
C16 C17 C18 C19 -0.4(5)
O4 C14 C19 C18 175.5(3)
C15 C14 C19 C18 0.6(5)
C17 C18 C19 C14 -0.3(5)
C4 C3 B O1 121.5(3)
C2 C3 B O1 -58.6(4)
C4 C3 B O2 -53.3(3)
C2 C3 B O2 126.6(3)
